data_1535988
loop_
_publ_author_name
'Eick, H.A.'
'Kihlborg, L.'

_publ_section_title
;
 The Crystal Structure of V O Mo O4
;
_journal_name_full 'Acta Chemica Scandinavica (1-27,1973-42,1988)'
_journal_page_first 722
_journal_page_last 729
_journal_volume 20
_journal_year 1966
_chemical_formula_sum 'Mo O5 V'
_chemical_name_systematic '(V O) Mo O4'
_space_group_IT_number 85
_symmetry_space_group_name_Hall '-P 4a'
_symmetry_space_group_name_H-M 'P 4/n :2'
_cell_angle_alpha 90
_cell_angle_beta 90
_cell_angle_gamma 90
_cell_formula_units_Z 2
_cell_length_a 6.6078
_cell_length_b 6.6078
_cell_length_c 4.2646
_cell_volume 186.205
_citation_journal_id_ASTM ACSAA4
_cod_data_source_file Eick_ACSAA4_1966_1776.cif
_cod_data_source_block Mo1O5V1
_cod_original_cell_volume 186.2053
_cod_original_formula_sum 'Mo1 O5 V1'
_cod_database_code 1535988

loop_
_symmetry_equiv_pos_as_xyz
x,y,z
-y+1/2,x,z
-x+1/2,-y+1/2,z
y,-x+1/2,z
-x,-y,-z
y-1/2,-x,-z
x-1/2,y-1/2,-z
-y,x-1/2,-z

loop_
_atom_site_label
_atom_site_type_symbol
_atom_site_fract_x
_atom_site_fract_y
_atom_site_fract_z
_atom_site_occupancy
_atom_site_U_iso_or_equiv
O1 O-2 0.25 0.25 0.2327 1 0.0
O2 O-2 0.7034 0.4623 0.2597 1 0.0
Mo1 Mo+6 0.25 0.75 0.5 1 0.0
V1 V+4 0.25 0.25 0.8395 1 0.0
